data_4127994
loop_
_publ_author_name
'Buss, Joshua A.'
'Bailey, Gwendolyn A.'
'Oppenheim, Julius'
'VanderVelde, David G.'
'Goddard, 3rd, William A'
'Agapie, Theodor'

_publ_section_title
;
 CO Coupling Chemistry of a Terminal Mo Carbide: Sequential Addition of
 Proton, Hydride, and CO Releases Ethenone.
;
_journal_issue 39
_journal_name_full 'Journal of the American Chemical Society'
_journal_page_first 15664
_journal_page_last 15674
_journal_paper_doi 10.1021/jacs.9b07743
_journal_volume 141
_journal_year 2019
_chemical_formula_moiety 'C35 H50 Mo O P2 Si, C2 H5'
_chemical_formula_sum 'C37 H55 Mo O P2 Si'
_chemical_formula_weight 701.78
_space_group_crystal_system triclinic
_space_group_IT_number 2
_space_group_name_Hall '-P 1'
_space_group_name_H-M_alt 'P -1'
_symmetry_space_group_name_Hall '-P 1'
_symmetry_space_group_name_H-M 'P -1'
_atom_sites_solution_hydrogens geom
_atom_sites_solution_primary direct
_atom_sites_solution_secondary difmap
_audit_creation_date 2019-02-12
_audit_creation_method
;
Olex2 1.2
(compiled 2016.02.19 svn.r3266 for OlexSys, GUI svn.r5155),
SHELXL-2014,
and manual edit
;
_cell_angle_alpha 94.987(2)
_cell_angle_beta 105.434(2)
_cell_angle_gamma 110.315(2)
_cell_formula_units_Z 2
_cell_length_a 11.6736(5)
_cell_length_b 12.0522(5)
_cell_length_c 14.3227(6)
_cell_measurement_reflns_used 9929
_cell_measurement_temperature 100(2)
_cell_measurement_theta_max 35.94
_cell_measurement_theta_min 2.44
_cell_volume 1785.40(14)
_computing_cell_refinement 'SAINT v8.34A (Bruker, 2013)'
_computing_data_collection 'APEX2 v2014.11-0 (Bruker-AXS, 2014)'
_computing_data_reduction 'SAINT v8.34A (Bruker, 2013)'
_computing_molecular_graphics 'DIAMOND 3 (Crystal Impact, 1999)'
_computing_publication_material 'Olex2 (Dolomanov et al., 2009)'
_computing_structure_refinement 'SHELXL-2014/7 (Sheldrick, 2014)'
_computing_structure_solution 'XT-2014/4 (Sheldrick, 2012)'
_diffrn_ambient_temperature 100.0
_diffrn_detector 'CCD Area Detector'
_diffrn_detector_area_resol_mean 8.33
_diffrn_detector_type 'Bruker APEXII CCD'
_diffrn_measured_fraction_theta_full 1.000
_diffrn_measured_fraction_theta_max 0.961
_diffrn_measurement_device '\k-geometry diffractometer'
_diffrn_measurement_device_type 'Bruker KAPPA APEX-II CCD'
_diffrn_measurement_method '\f and \w scans'
_diffrn_radiation_monochromator graphite
_diffrn_radiation_type MoK\a
_diffrn_radiation_wavelength 0.71073
_diffrn_reflns_av_R_equivalents 0.0449
_diffrn_reflns_av_unetI/netI 0.0280
_diffrn_reflns_Laue_measured_fraction_full 1.000
_diffrn_reflns_Laue_measured_fraction_max 0.961
_diffrn_reflns_limit_h_max 20
_diffrn_reflns_limit_h_min -20
_diffrn_reflns_limit_k_max 20
_diffrn_reflns_limit_k_min -20
_diffrn_reflns_limit_l_max 24
_diffrn_reflns_limit_l_min -24
_diffrn_reflns_number 174061
_diffrn_reflns_point_group_measured_fraction_full 1.000
_diffrn_reflns_point_group_measured_fraction_max 0.961
_diffrn_reflns_theta_full 25.000
_diffrn_reflns_theta_max 37.941
_diffrn_reflns_theta_min 1.838
_diffrn_source 'fine-focus sealed tube'
_diffrn_source_current 30
_diffrn_source_power 1.5
_diffrn_source_voltage 50
_diffrn_standards_number 0
_exptl_absorpt_coefficient_mu 0.518
_exptl_absorpt_correction_T_max 0.7475
_exptl_absorpt_correction_T_min 0.7008
_exptl_absorpt_correction_type multi-scan
_exptl_absorpt_process_details
'SADABS-2014/5 (Bruker,2014/5) was used for absorption correction. wR2(int) was 0.0551 before and 0.0506 after correction. The Ratio of minimum to maximum transmission is 0.9375. The \l/2 correction factor is Not present.'
_exptl_crystal_colour orange
_exptl_crystal_colour_primary orange
_exptl_crystal_density_diffrn 1.305
_exptl_crystal_density_method 'not measured'
_exptl_crystal_description block
_exptl_crystal_F_000 742
_exptl_crystal_size_max 0.23
_exptl_crystal_size_mid 0.19
_exptl_crystal_size_min 0.17
_refine_diff_density_max 0.885
_refine_diff_density_min -0.593
_refine_diff_density_rms 0.077
_refine_ls_extinction_method none
_refine_ls_goodness_of_fit_ref 1.044
_refine_ls_hydrogen_treatment constr
_refine_ls_matrix_type full
_refine_ls_number_parameters 391
_refine_ls_number_reflns 18619
_refine_ls_number_restraints 0
_refine_ls_restrained_S_all 1.044
_refine_ls_R_factor_all 0.0412
_refine_ls_R_factor_gt 0.0292
_refine_ls_shift/su_max 0.006
_refine_ls_shift/su_mean 0.000
_refine_ls_structure_factor_coef Fsqd
_refine_ls_weighting_details 'w=1/[\s^2^(Fo^2^)+(0.0370P)^2^+0.4021P] where P=(Fo^2^+2Fc^2^)/3'
_refine_ls_weighting_scheme calc
_refine_ls_wR_factor_gt 0.0692
_refine_ls_wR_factor_ref 0.0736
_reflns_Friedel_coverage 0.000
_reflns_number_gt 15458
_reflns_number_total 18619
_reflns_threshold_expression 'I > 2\s(I)'
_cod_data_source_file ja9b07743_si_002.cif
_cod_data_source_block 11
_cod_original_cell_volume 1785.40(13)
_cod_database_code 4127994
_shelxl_version_number 2014-7
_shelx_space_group_comment
;
The symmetry employed for this shelxl refinement is uniquely defined
by the following loop, which should always be used as a source of
symmetry information in preference to the above space-group names.
They are only intended as comments.
;
_shelx_estimated_absorpt_t_max 0.917
_shelx_estimated_absorpt_t_min 0.890
_olex2_refinement_description
;
1. Fixed Uiso
 At 1.2 times of:
  All C(H) groups, All C(H,H) groups
 At 1.5 times of:
  All C(H,H,H) groups
2.a Ternary CH refined with riding coordinates:
 C22(H22), C28(H28), C19(H19), C25(H25)
2.b Secondary CH2 refined with riding coordinates:
 C37(H37A,H37B)
2.c Aromatic/amide H refined with riding coordinates:
 C5(H5), C6(H6), C9(H9), C18(H18), C3(H3), C32(H32), C2(H2), C15(H15),
 C17(H17), C12(H12), C16(H16), C11(H11), C10(H10)
2.d Idealised Me refined as rotating group:
 C29(H29A,H29B,H29C), C26(H26A,H26B,H26C), C23(H23A,H23B,H23C), C30(H30A,H30B,
 H30C), C27(H27A,H27B,H27C), C24(H24A,H24B,H24C), C21(H21A,H21B,H21C), C20(H20A,
 H20B,H20C), C35(H35A,H35B,H35C), C33(H33A,H33B,H33C), C34(H34A,H34B,H34C),
 C36(H36A,H36B,H36C)
;
_olex2_submission_special_instructions 'No special instructions were received'

loop_
_space_group_symop_operation_xyz
'x, y, z'
'-x, -y, -z'

loop_
_atom_site_label
_atom_site_type_symbol
_atom_site_fract_x
_atom_site_fract_y
_atom_site_fract_z
_atom_site_U_iso_or_equiv
_atom_site_adp_type
_atom_site_occupancy
_atom_site_site_symmetry_order
_atom_site_calc_flag
_atom_site_refinement_flags_posn
Mo1 Mo 0.26881(2) 0.67391(2) 0.65094(2) 0.01280(2) Uani 1 1 d .
P2 P 0.33839(2) 0.56190(2) 0.78427(2) 0.01383(4) Uani 1 1 d .
P1 P 0.25560(2) 0.88150(2) 0.67422(2) 0.01469(4) Uani 1 1 d .
Si1 Si -0.06468(3) 0.59863(3) 0.81888(2) 0.02090(5) Uani 1 1 d .
O1 O 0.06915(7) 0.58476(7) 0.64737(5) 0.01871(13) Uani 1 1 d .
C8 C 0.27570(9) 0.94101(9) 0.56317(7) 0.01751(16) Uani 1 1 d .
C14 C 0.42303(9) 0.47917(8) 0.73665(7) 0.01608(15) Uani 1 1 d .
C22 C 0.37098(10) 1.00861(9) 0.77698(8) 0.01896(16) Uani 1 1 d .
H22 H 0.3544 1.0828 0.7645 0.023 Uiso 1 1 calc R
C28 C 0.45166(10) 0.63366(9) 0.91134(7) 0.01826(16) Uani 1 1 d .
H28 H 0.4763 0.5701 0.9414 0.022 Uiso 1 1 calc R
C19 C 0.09448(10) 0.88383(9) 0.66798(8) 0.01959(17) Uani 1 1 d .
H19 H 0.0666 0.8392 0.7189 0.024 Uiso 1 1 calc R
C5 C 0.24120(9) 0.53500(8) 0.52154(7) 0.01684(15) Uani 1 1 d .
H5 H 0.1813 0.4536 0.5003 0.020 Uiso 1 1 calc R
C6 C 0.20613(9) 0.62948(9) 0.48515(7) 0.01708(15) Uani 1 1 d .
H6 H 0.1224 0.6110 0.4409 0.020 Uiso 1 1 calc R
C9 C 0.28023(10) 1.05481(9) 0.54579(8) 0.02117(18) Uani 1 1 d .
H9 H 0.2867 1.1137 0.5976 0.025 Uiso 1 1 calc R
C31 C 0.13381(9) 0.65229(8) 0.73280(7) 0.01640(15) Uani 1 1 d .
C18 C 0.45353(10) 0.39956(9) 0.58778(8) 0.02044(17) Uani 1 1 d .
H18 H 0.4422 0.3949 0.5192 0.025 Uiso 1 1 calc R
C7 C 0.27214(9) 0.85739(9) 0.48705(7) 0.01751(15) Uani 1 1 d .
C3 C 0.45467(9) 0.68630(8) 0.62473(7) 0.01577(15) Uani 1 1 d .
H3 H 0.5362 0.7052 0.6725 0.019 Uiso 1 1 calc R
C32 C 0.10029(10) 0.67431(9) 0.81388(8) 0.01916(16) Uani 1 1 d .
H32 H 0.1640 0.7308 0.8703 0.023 Uiso 1 1 calc R
C25 C 0.20474(9) 0.43277(9) 0.80158(7) 0.01759(16) Uani 1 1 d .
H25 H 0.1478 0.4674 0.8240 0.021 Uiso 1 1 calc R
C29 C 0.39130(12) 0.68480(10) 0.97785(8) 0.02376(19) Uani 1 1 d .
H29A H 0.3684 0.7491 0.9511 0.036 Uiso 1 1 calc GR
H29B H 0.4532 0.7176 1.0446 0.036 Uiso 1 1 calc GR
H29C H 0.3136 0.6204 0.9805 0.036 Uiso 1 1 calc GR
C2 C 0.42009(9) 0.77893(8) 0.58794(7) 0.01606(15) Uani 1 1 d .
H2 H 0.4786 0.8606 0.6112 0.019 Uiso 1 1 calc R
C1 C 0.29644(9) 0.75038(8) 0.51526(7) 0.01592(15) Uani 1 1 d .
C15 C 0.48652(10) 0.41310(9) 0.78895(8) 0.01955(17) Uani 1 1 d .
H15 H 0.4991 0.4182 0.8578 0.023 Uiso 1 1 calc R
C17 C 0.51348(11) 0.33217(9) 0.63986(9) 0.02283(19) Uani 1 1 d .
H17 H 0.5424 0.2807 0.6067 0.027 Uiso 1 1 calc R
C26 C 0.24387(11) 0.36032(10) 0.87780(8) 0.02301(19) Uani 1 1 d .
H26A H 0.2943 0.3196 0.8558 0.035 Uiso 1 1 calc GR
H26B H 0.1664 0.3000 0.8848 0.035 Uiso 1 1 calc GR
H26C H 0.2959 0.4150 0.9416 0.035 Uiso 1 1 calc GR
C23 C 0.35036(12) 0.98321(10) 0.87525(8) 0.0265(2) Uani 1 1 d .
H23A H 0.2617 0.9712 0.8717 0.040 Uiso 1 1 calc GR
H23B H 0.4105 1.0518 0.9285 0.040 Uiso 1 1 calc GR
H23C H 0.3656 0.9103 0.8886 0.040 Uiso 1 1 calc GR
C13 C 0.40997(9) 0.47413(8) 0.63633(7) 0.01649(15) Uani 1 1 d .
C12 C 0.26361(10) 0.88353(10) 0.39291(8) 0.02115(17) Uani 1 1 d .
H12 H 0.2578 0.8253 0.3409 0.025 Uiso 1 1 calc R
C4 C 0.36510(9) 0.56285(8) 0.58913(7) 0.01564(15) Uani 1 1 d .
C30 C 0.57418(11) 0.73122(10) 0.90630(8) 0.0250(2) Uani 1 1 d .
H30A H 0.6152 0.6948 0.8684 0.037 Uiso 1 1 calc GR
H30B H 0.6337 0.7686 0.9734 0.037 Uiso 1 1 calc GR
H30C H 0.5522 0.7928 0.8739 0.037 Uiso 1 1 calc GR
C16 C 0.53125(10) 0.33996(9) 0.74051(9) 0.02194(18) Uani 1 1 d .
H16 H 0.5741 0.2952 0.7763 0.026 Uiso 1 1 calc R
C11 C 0.26362(11) 0.99523(10) 0.37592(8) 0.02376(19) Uani 1 1 d .
H11 H 0.2556 1.0126 0.3116 0.029 Uiso 1 1 calc R
C10 C 0.27525(10) 1.08152(10) 0.45233(9) 0.02352(19) Uani 1 1 d .
H10 H 0.2799 1.1592 0.4410 0.028 Uiso 1 1 calc R
C27 C 0.12339(10) 0.34752(9) 0.70189(8) 0.02231(18) Uani 1 1 d .
H27A H 0.0975 0.3938 0.6533 0.033 Uiso 1 1 calc GR
H27B H 0.0464 0.2867 0.7091 0.033 Uiso 1 1 calc GR
H27C H 0.1741 0.3074 0.6795 0.033 Uiso 1 1 calc GR
C24 C 0.50991(10) 1.03194(10) 0.78108(9) 0.0245(2) Uani 1 1 d .
H24A H 0.5257 0.9578 0.7873 0.037 Uiso 1 1 calc GR
H24B H 0.5693 1.0958 0.8382 0.037 Uiso 1 1 calc GR
H24C H 0.5237 1.0572 0.7204 0.037 Uiso 1 1 calc GR
C21 C -0.00177(10) 0.81022(10) 0.56706(9) 0.0250(2) Uani 1 1 d .
H21A H 0.0146 0.8561 0.5155 0.038 Uiso 1 1 calc GR
H21B H -0.0897 0.7938 0.5680 0.038 Uiso 1 1 calc GR
H21C H 0.0085 0.7337 0.5533 0.038 Uiso 1 1 calc GR
C20 C 0.08636(11) 1.00717(11) 0.68880(10) 0.0273(2) Uani 1 1 d .
H20A H 0.1479 1.0525 0.7536 0.041 Uiso 1 1 calc GR
H20B H -0.0010 0.9959 0.6885 0.041 Uiso 1 1 calc GR
H20C H 0.1070 1.0521 0.6377 0.041 Uiso 1 1 calc GR
C35 C -0.12006(12) 0.43027(11) 0.78688(10) 0.0278(2) Uani 1 1 d .
H35A H -0.1219 0.4063 0.7192 0.042 Uiso 1 1 calc GR
H35B H -0.2066 0.3925 0.7920 0.042 Uiso 1 1 calc GR
H35C H -0.0606 0.4040 0.8327 0.042 Uiso 1 1 calc GR
C33 C -0.18588(12) 0.64483(12) 0.73417(10) 0.0307(2) Uani 1 1 d .
H33A H -0.1616 0.7321 0.7526 0.046 Uiso 1 1 calc GR
H33B H -0.2713 0.6021 0.7399 0.046 Uiso 1 1 calc GR
H33C H -0.1880 0.6244 0.6658 0.046 Uiso 1 1 calc GR
C34 C -0.06358(16) 0.63923(15) 0.94821(11) 0.0401(3) Uani 1 1 d .
H34A H 0.0011 0.6183 0.9939 0.060 Uiso 1 1 calc GR
H34B H -0.1488 0.5946 0.9536 0.060 Uiso 1 1 calc GR
H34C H -0.0425 0.7261 0.9649 0.060 Uiso 1 1 calc GR
C37 C 0.93817(16) 0.99828(17) 1.00736(13) 0.0468(4) Uani 1 1 d .
H37A H 0.9577 1.0646 1.0623 0.056 Uiso 1 1 calc R
H37B H 0.8958 0.9211 1.0263 0.056 Uiso 1 1 calc R
C36 C 0.8459(2) 1.0106(2) 0.91496(17) 0.0668(6) Uani 1 1 d .
H36A H 0.8171 0.9394 0.8629 0.100 Uiso 1 1 calc GR
H36B H 0.8901 1.0831 0.8923 0.100 Uiso 1 1 calc GR
H36C H 0.7712 1.0171 0.9302 0.100 Uiso 1 1 calc GR

loop_
_atom_site_aniso_label
_atom_site_aniso_U_11
_atom_site_aniso_U_22
_atom_site_aniso_U_33
_atom_site_aniso_U_23
_atom_site_aniso_U_13
_atom_site_aniso_U_12
Mo1 0.01185(3) 0.01245(3) 0.01356(3) 0.00134(2) 0.00440(2) 0.00408(2)
P2 0.01352(9) 0.01460(9) 0.01399(9) 0.00193(7) 0.00479(7) 0.00604(8)
P1 0.01349(9) 0.01309(9) 0.01664(10) 0.00150(8) 0.00457(8) 0.00463(8)
Si1 0.01981(12) 0.02431(13) 0.02209(13) 0.00454(10) 0.01150(10) 0.00902(11)
O1 0.0147(3) 0.0203(3) 0.0191(3) 0.0015(2) 0.0064(2) 0.0041(2)
C8 0.0150(4) 0.0165(4) 0.0203(4) 0.0047(3) 0.0055(3) 0.0052(3)
C14 0.0152(4) 0.0158(4) 0.0191(4) 0.0031(3) 0.0070(3) 0.0070(3)
C22 0.0185(4) 0.0143(4) 0.0209(4) 0.0002(3) 0.0036(3) 0.0052(3)
C28 0.0191(4) 0.0188(4) 0.0155(4) 0.0021(3) 0.0029(3) 0.0079(3)
C19 0.0168(4) 0.0189(4) 0.0250(4) 0.0045(3) 0.0076(3) 0.0085(3)
C5 0.0177(4) 0.0148(4) 0.0153(4) 0.0000(3) 0.0055(3) 0.0036(3)
C6 0.0170(4) 0.0168(4) 0.0147(3) 0.0013(3) 0.0043(3) 0.0042(3)
C9 0.0191(4) 0.0173(4) 0.0278(5) 0.0066(3) 0.0080(4) 0.0070(3)
C31 0.0151(4) 0.0163(4) 0.0193(4) 0.0040(3) 0.0066(3) 0.0069(3)
C18 0.0243(4) 0.0168(4) 0.0252(4) 0.0032(3) 0.0143(4) 0.0091(3)
C7 0.0155(4) 0.0177(4) 0.0189(4) 0.0050(3) 0.0057(3) 0.0054(3)
C3 0.0143(3) 0.0153(4) 0.0181(4) 0.0020(3) 0.0064(3) 0.0055(3)
C32 0.0193(4) 0.0204(4) 0.0197(4) 0.0029(3) 0.0089(3) 0.0081(3)
C25 0.0169(4) 0.0170(4) 0.0203(4) 0.0045(3) 0.0083(3) 0.0062(3)
C29 0.0311(5) 0.0243(5) 0.0169(4) 0.0008(3) 0.0060(4) 0.0138(4)
C2 0.0146(3) 0.0146(3) 0.0191(4) 0.0029(3) 0.0069(3) 0.0047(3)
C1 0.0165(4) 0.0158(4) 0.0156(4) 0.0032(3) 0.0063(3) 0.0055(3)
C15 0.0183(4) 0.0204(4) 0.0237(4) 0.0065(3) 0.0086(3) 0.0099(3)
C17 0.0237(5) 0.0179(4) 0.0333(5) 0.0052(4) 0.0161(4) 0.0102(4)
C26 0.0247(5) 0.0240(5) 0.0244(5) 0.0104(4) 0.0113(4) 0.0103(4)
C23 0.0301(5) 0.0225(5) 0.0189(4) -0.0023(4) 0.0045(4) 0.0046(4)
C13 0.0172(4) 0.0139(3) 0.0199(4) 0.0025(3) 0.0087(3) 0.0059(3)
C12 0.0212(4) 0.0224(4) 0.0202(4) 0.0073(3) 0.0075(3) 0.0074(4)
C4 0.0175(4) 0.0149(4) 0.0161(4) 0.0019(3) 0.0082(3) 0.0062(3)
C30 0.0196(4) 0.0234(5) 0.0233(5) 0.0023(4) 0.0003(4) 0.0037(4)
C16 0.0197(4) 0.0191(4) 0.0328(5) 0.0081(4) 0.0122(4) 0.0107(3)
C11 0.0211(4) 0.0266(5) 0.0252(5) 0.0125(4) 0.0081(4) 0.0089(4)
C10 0.0202(4) 0.0215(4) 0.0313(5) 0.0121(4) 0.0089(4) 0.0087(4)
C27 0.0203(4) 0.0173(4) 0.0249(5) 0.0032(3) 0.0054(4) 0.0035(3)
C24 0.0171(4) 0.0180(4) 0.0310(5) -0.0009(4) 0.0011(4) 0.0043(3)
C21 0.0157(4) 0.0233(5) 0.0323(5) 0.0030(4) 0.0027(4) 0.0075(4)
C20 0.0234(5) 0.0236(5) 0.0380(6) 0.0027(4) 0.0097(4) 0.0135(4)
C35 0.0236(5) 0.0263(5) 0.0326(6) 0.0063(4) 0.0107(4) 0.0072(4)
C33 0.0237(5) 0.0336(6) 0.0389(6) 0.0090(5) 0.0116(5) 0.0142(5)
C34 0.0496(8) 0.0441(8) 0.0312(6) 0.0040(5) 0.0262(6) 0.0144(6)
C37 0.0385(8) 0.0483(9) 0.0440(8) 0.0151(7) 0.0084(6) 0.0076(7)
C36 0.0448(10) 0.0604(12) 0.0704(13) 0.0230(10) -0.0104(9) 0.0100(9)

loop_
_atom_type_symbol
_atom_type_description
_atom_type_scat_dispersion_real
_atom_type_scat_dispersion_imag
_atom_type_scat_source
C C 0.0033 0.0016 'International Tables Vol C Tables 4.2.6.8 and 6.1.1.4'
H H 0.0000 0.0000 'International Tables Vol C Tables 4.2.6.8 and 6.1.1.4'
Mo Mo -1.6832 0.6857 'International Tables Vol C Tables 4.2.6.8 and 6.1.1.4'
O O 0.0106 0.0060 'International Tables Vol C Tables 4.2.6.8 and 6.1.1.4'
P P 0.1023 0.0942 'International Tables Vol C Tables 4.2.6.8 and 6.1.1.4'
Si Si 0.0817 0.0704 'International Tables Vol C Tables 4.2.6.8 and 6.1.1.4'

loop_
_geom_angle_atom_site_label_1
_geom_angle_atom_site_label_2
_geom_angle_atom_site_label_3
_geom_angle
_geom_angle_site_symmetry_1
P2 Mo1 P1 127.937(9) .
O1 Mo1 P2 89.61(2) .
O1 Mo1 P1 91.35(2) .
O1 Mo1 C5 91.91(3) .
O1 Mo1 C6 90.13(3) .
O1 Mo1 C3 156.04(3) .
O1 Mo1 C2 152.83(3) .
O1 Mo1 C1 115.70(3) .
O1 Mo1 C4 119.06(3) .
C5 Mo1 P2 95.92(3) .
C5 Mo1 P1 136.04(3) .
C5 Mo1 C1 65.84(3) .
C5 Mo1 C4 36.30(3) .
C6 Mo1 P2 132.92(3) .
C6 Mo1 P1 99.14(3) .
C6 Mo1 C5 37.04(4) .
C6 Mo1 C3 78.89(4) .
C6 Mo1 C1 36.49(3) .
C6 Mo1 C4 65.98(3) .
C31 Mo1 P2 75.59(3) .
C31 Mo1 P1 76.65(3) .
C31 Mo1 O1 34.23(3) .
C31 Mo1 C5 123.83(4) .
C31 Mo1 C6 122.61(4) .
C31 Mo1 C3 156.62(4) .
C31 Mo1 C2 155.04(4) .
C31 Mo1 C1 136.17(3) .
C31 Mo1 C4 138.51(3) .
C3 Mo1 P2 82.73(3) .
C3 Mo1 P1 111.27(2) .
C3 Mo1 C5 66.52(3) .
C3 Mo1 C1 66.25(3) .
C3 Mo1 C4 36.98(3) .
C2 Mo1 P2 116.40(3) .
C2 Mo1 P1 79.02(2) .
C2 Mo1 C5 78.41(3) .
C2 Mo1 C6 66.83(3) .
C2 Mo1 C3 36.54(3) .
C2 Mo1 C1 37.23(3) .
C2 Mo1 C4 65.84(3) .
C1 Mo1 P2 148.12(2) .
C1 Mo1 P1 73.36(2) .
C1 Mo1 C4 77.29(3) .
C4 Mo1 P2 73.32(2) .
C4 Mo1 P1 144.79(2) .
C14 P2 Mo1 106.40(3) .
C14 P2 C28 101.26(4) .
C14 P2 C25 99.80(4) .
C28 P2 Mo1 125.58(3) .
C28 P2 C25 104.62(5) .
C25 P2 Mo1 115.30(3) .
C8 P1 Mo1 106.07(3) .
C8 P1 C22 103.35(5) .
C8 P1 C19 99.96(5) .
C22 P1 Mo1 123.25(3) .
C22 P1 C19 104.30(5) .
C19 P1 Mo1 116.69(3) .
C32 Si1 C35 111.25(5) .
C32 Si1 C33 113.05(5) .
C32 Si1 C34 108.33(6) .
C35 Si1 C33 108.25(6) .
C34 Si1 C35 107.68(7) .
C34 Si1 C33 108.10(7) .
C31 O1 Mo1 71.91(5) .
C9 C8 P1 125.91(8) .
C7 C8 P1 114.63(7) .
C7 C8 C9 119.09(9) .
C15 C14 P2 125.75(8) .
C13 C14 P2 114.93(7) .
C13 C14 C15 119.00(9) .
P1 C22 H22 108.2 .
C23 C22 P1 110.44(7) .
C23 C22 H22 108.2 .
C23 C22 C24 110.89(9) .
C24 C22 P1 110.76(7) .
C24 C22 H22 108.2 .
P2 C28 H28 107.7 .
C29 C28 P2 112.75(7) .
C29 C28 H28 107.7 .
C30 C28 P2 109.73(7) .
C30 C28 H28 107.7 .
C30 C28 C29 111.05(9) .
P1 C19 H19 106.6 .
C21 C19 P1 108.17(7) .
C21 C19 H19 106.6 .
C20 C19 P1 117.54(8) .
C20 C19 H19 106.6 .
C20 C19 C21 110.68(9) .
Mo1 C5 H5 128.7 .
C6 C5 Mo1 70.92(5) .
C6 C5 H5 120.0 .
C4 C5 Mo1 72.68(5) .
C4 C5 H5 120.0 .
C4 C5 C6 120.01(8) .
Mo1 C6 H6 127.1 .
C5 C6 Mo1 72.04(5) .
C5 C6 H6 120.1 .
C1 C6 Mo1 72.82(5) .
C1 C6 C5 119.89(9) .
C1 C6 H6 120.1 .
C8 C9 H9 120.0 .
C10 C9 C8 119.94(10) .
C10 C9 H9 120.0 .
O1 C31 Mo1 73.87(5) .
O1 C31 C32 132.32(9) .
C32 C31 Mo1 153.81(8) .
C17 C18 H18 120.0 .
C17 C18 C13 119.93(10) .
C13 C18 H18 120.0 .
C8 C7 C1 116.59(8) .
C12 C7 C8 120.54(9) .
C12 C7 C1 122.30(9) .
Mo1 C3 H3 128.0 .
C2 C3 Mo1 71.22(5) .
C2 C3 H3 120.3 .
C2 C3 C4 119.31(8) .
C4 C3 Mo1 72.50(5) .
C4 C3 H3 120.3 .
Si1 C32 H32 118.8 .
C31 C32 Si1 122.44(8) .
C31 C32 H32 118.8 .
P2 C25 H25 106.9 .
C26 C25 P2 116.56(7) .
C26 C25 H25 106.9 .
C26 C25 C27 109.51(9) .
C27 C25 P2 109.49(7) .
C27 C25 H25 106.9 .
C28 C29 H29A 109.5 .
C28 C29 H29B 109.5 .
C28 C29 H29C 109.5 .
H29A C29 H29B 109.5 .
H29A C29 H29C 109.5 .
H29B C29 H29C 109.5 .
Mo1 C2 H2 127.5 .
C3 C2 Mo1 72.24(5) .
C3 C2 H2 119.8 .
C3 C2 C1 120.42(8) .
C1 C2 Mo1 72.55(5) .
C1 C2 H2 119.8 .
C6 C1 Mo1 70.68(5) .
C6 C1 C7 125.83(9) .
C6 C1 C2 119.78(8) .
C7 C1 Mo1 125.77(7) .
C2 C1 Mo1 70.22(5) .
C2 C1 C7 114.05(8) .
C14 C15 H15 119.9 .
C16 C15 C14 120.26(10) .
C16 C15 H15 119.9 .
C18 C17 H17 120.0 .
C18 C17 C16 120.02(9) .
C16 C17 H17 120.0 .
C25 C26 H26A 109.5 .
C25 C26 H26B 109.5 .
C25 C26 H26C 109.5 .
H26A C26 H26B 109.5 .
H26A C26 H26C 109.5 .
H26B C26 H26C 109.5 .
C22 C23 H23A 109.5 .
C22 C23 H23B 109.5 .
C22 C23 H23C 109.5 .
H23A C23 H23B 109.5 .
H23A C23 H23C 109.5 .
H23B C23 H23C 109.5 .
C14 C13 C4 116.78(8) .
C18 C13 C14 120.50(9) .
C18 C13 C4 122.21(9) .
C7 C12 H12 120.2 .
C11 C12 C7 119.56(10) .
C11 C12 H12 120.2 .
C5 C4 Mo1 71.02(5) .
C5 C4 C3 120.40(9) .
C5 C4 C13 125.00(8) .
C3 C4 Mo1 70.53(5) .
C3 C4 C13 114.34(8) .
C13 C4 Mo1 126.21(6) .
C28 C30 H30A 109.5 .
C28 C30 H30B 109.5 .
C28 C30 H30C 109.5 .
H30A C30 H30B 109.5 .
H30A C30 H30C 109.5 .
H30B C30 H30C 109.5 .
C15 C16 H16 119.9 .
C17 C16 C15 120.22(10) .
C17 C16 H16 119.9 .
C12 C11 H11 119.8 .
C10 C11 C12 120.34(10) .
C10 C11 H11 119.8 .
C9 C10 H10 119.8 .
C11 C10 C9 120.33(10) .
C11 C10 H10 119.8 .
C25 C27 H27A 109.5 .
C25 C27 H27B 109.5 .
C25 C27 H27C 109.5 .
H27A C27 H27B 109.5 .
H27A C27 H27C 109.5 .
H27B C27 H27C 109.5 .
C22 C24 H24A 109.5 .
C22 C24 H24B 109.5 .
C22 C24 H24C 109.5 .
H24A C24 H24B 109.5 .
H24A C24 H24C 109.5 .
H24B C24 H24C 109.5 .
C19 C21 H21A 109.5 .
C19 C21 H21B 109.5 .
C19 C21 H21C 109.5 .
H21A C21 H21B 109.5 .
H21A C21 H21C 109.5 .
H21B C21 H21C 109.5 .
C19 C20 H20A 109.5 .
C19 C20 H20B 109.5 .
C19 C20 H20C 109.5 .
H20A C20 H20B 109.5 .
H20A C20 H20C 109.5 .
H20B C20 H20C 109.5 .
Si1 C35 H35A 109.5 .
Si1 C35 H35B 109.5 .
Si1 C35 H35C 109.5 .
H35A C35 H35B 109.5 .
H35A C35 H35C 109.5 .
H35B C35 H35C 109.5 .
Si1 C33 H33A 109.5 .
Si1 C33 H33B 109.5 .
Si1 C33 H33C 109.5 .
H33A C33 H33B 109.5 .
H33A C33 H33C 109.5 .
H33B C33 H33C 109.5 .
Si1 C34 H34A 109.5 .
Si1 C34 H34B 109.5 .
Si1 C34 H34C 109.5 .
H34A C34 H34B 109.5 .
H34A C34 H34C 109.5 .
H34B C34 H34C 109.5 .
C37 C37 H37A 109.1 2_777
C37 C37 H37B 109.1 2_777
C37 C37 C36 112.4(2) 2_777
H37A C37 H37B 107.8 .
C36 C37 H37A 109.1 .
C36 C37 H37B 109.1 .
C37 C36 H36A 109.5 .
C37 C36 H36B 109.5 .
C37 C36 H36C 109.5 .
H36A C36 H36B 109.5 .
H36A C36 H36C 109.5 .
H36B C36 H36C 109.5 .

loop_
_geom_bond_atom_site_label_1
_geom_bond_atom_site_label_2
_geom_bond_distance
_geom_bond_site_symmetry_2
Mo1 P2 2.5520(3) .
Mo1 P1 2.5583(3) .
Mo1 O1 2.1858(7) .
Mo1 C5 2.2604(9) .
Mo1 C6 2.2456(9) .
Mo1 C31 2.1629(10) .
Mo1 C3 2.2558(9) .
Mo1 C2 2.2426(9) .
Mo1 C1 2.2734(9) .
Mo1 C4 2.2818(9) .
P2 C14 1.8330(9) .
P2 C28 1.8602(10) .
P2 C25 1.8720(10) .
P1 C8 1.8383(10) .
P1 C22 1.8567(10) .
P1 C19 1.8693(10) .
Si1 C32 1.8469(11) .
Si1 C35 1.8749(13) .
Si1 C33 1.8801(13) .
Si1 C34 1.8698(13) .
O1 C31 1.2799(12) .
C8 C9 1.4008(14) .
C8 C7 1.4007(14) .
C14 C15 1.4010(13) .
C14 C13 1.3977(13) .
C22 H22 1.0000 .
C22 C23 1.5286(16) .
C22 C24 1.5306(15) .
C28 H28 1.0000 .
C28 C29 1.5299(15) .
C28 C30 1.5282(15) .
C19 H19 1.0000 .
C19 C21 1.5361(15) .
C19 C20 1.5308(15) .
C5 H5 0.9500 .
C5 C6 1.4315(14) .
C5 C4 1.4152(14) .
C6 H6 0.9500 .
C6 C1 1.4152(13) .
C9 H9 0.9500 .
C9 C10 1.3947(16) .
C31 C32 1.3536(14) .
C18 H18 0.9500 .
C18 C17 1.3885(15) .
C18 C13 1.3953(13) .
C7 C1 1.4801(14) .
C7 C12 1.3968(14) .
C3 H3 0.9500 .
C3 C2 1.4102(13) .
C3 C4 1.4391(13) .
C32 H32 0.9500 .
C25 H25 1.0000 .
C25 C26 1.5298(14) .
C25 C27 1.5303(15) .
C29 H29A 0.9800 .
C29 H29B 0.9800 .
C29 H29C 0.9800 .
C2 H2 0.9500 .
C2 C1 1.4417(13) .
C15 H15 0.9500 .
C15 C16 1.3917(14) .
C17 H17 0.9500 .
C17 C16 1.3906(16) .
C26 H26A 0.9800 .
C26 H26B 0.9800 .
C26 H26C 0.9800 .
C23 H23A 0.9800 .
C23 H23B 0.9800 .
C23 H23C 0.9800 .
C13 C4 1.4835(13) .
C12 H12 0.9500 .
C12 C11 1.3887(15) .
C30 H30A 0.9800 .
C30 H30B 0.9800 .
C30 H30C 0.9800 .
C16 H16 0.9500 .
C11 H11 0.9500 .
C11 C10 1.3867(17) .
C10 H10 0.9500 .
C27 H27A 0.9800 .
C27 H27B 0.9800 .
C27 H27C 0.9800 .
C24 H24A 0.9800 .
C24 H24B 0.9800 .
C24 H24C 0.9800 .
C21 H21A 0.9800 .
C21 H21B 0.9800 .
C21 H21C 0.9800 .
C20 H20A 0.9800 .
C20 H20B 0.9800 .
C20 H20C 0.9800 .
C35 H35A 0.9800 .
C35 H35B 0.9800 .
C35 H35C 0.9800 .
C33 H33A 0.9800 .
C33 H33B 0.9800 .
C33 H33C 0.9800 .
C34 H34A 0.9800 .
C34 H34B 0.9800 .
C34 H34C 0.9800 .
C37 C37 1.501(4) 2_777
C37 H37A 0.9900 .
C37 H37B 0.9900 .
C37 C36 1.523(2) .
C36 H36A 0.9800 .
C36 H36B 0.9800 .
C36 H36C 0.9800 .
